data_4311947
loop_
_publ_author_name
'Erwin Reisner'
'Vladimir B. Arion'
'M. F\'atima C. Guedes da Silva'
'Roman Lichtenecker'
'Anna Eichinger'
'Bernhard K. Keppler'
'Vadim Yu. Kukushkin'
'Armando J.L. Pombeiro'

_publ_section_title
;
 Tuning of Redox Potentials for the Design of Ruthenium Anticancer Drugs -
 an Electrochemical Study of [trans-RuCl4L(DMSO)]- and [trans-RuCl4L2]-
 Complexes, where L = Imidazole, 1,2,4-Triazole, Indazole
;
_journal_name_full 'Inorganic Chemistry'
_journal_page_first 7083
_journal_page_last 7093
_journal_paper_doi 10.1021/ic049479c
_journal_volume 43
_journal_year 2004
_chemical_formula_sum 'C29 H31 Cl4 N3 O P Ru S'
_chemical_formula_weight 743.47
_chemical_name_systematic
; 
Benzyltriphenylphosphonium trans-tetrachlorodimethyl-
sulfoxidetriazoleruthenate(III)
;
_space_group_IT_number 2
_symmetry_cell_setting triclinic
_symmetry_space_group_name_Hall '-P 1'
_symmetry_space_group_name_H-M 'P -1'
_atom_sites_solution_hydrogens geom
_atom_sites_solution_primary direct
_atom_sites_solution_secondary difmap
_audit_creation_method SHELXL-97
_cell_angle_alpha 112.15(3)
_cell_angle_beta 109.16(3)
_cell_angle_gamma 90.90(3)
_cell_formula_units_Z 2
_cell_length_a 9.599(2)
_cell_length_b 12.680(3)
_cell_length_c 14.476(3)
_cell_measurement_temperature 120(2)
_cell_volume 1521.8(8)
_computing_structure_refinement 'SHELXL-97 (Sheldrick, 1997)'
_computing_structure_solution 'SHELXS-97 (Sheldrick, 1990)'
_diffrn_ambient_temperature 120(2)
_diffrn_measured_fraction_theta_full 0.998
_diffrn_measured_fraction_theta_max 0.998
_diffrn_radiation_monochromator graphite
_diffrn_radiation_source 'fine-focus sealed tube'
_diffrn_radiation_type MoK\a
_diffrn_radiation_wavelength 0.71073
_diffrn_reflns_av_R_equivalents 0.0155
_diffrn_reflns_av_sigmaI/netI 0.0290
_diffrn_reflns_limit_h_max 13
_diffrn_reflns_limit_h_min -13
_diffrn_reflns_limit_k_max 18
_diffrn_reflns_limit_k_min -18
_diffrn_reflns_limit_l_max 20
_diffrn_reflns_limit_l_min -20
_diffrn_reflns_number 17380
_diffrn_reflns_theta_full 30.49
_diffrn_reflns_theta_max 30.49
_diffrn_reflns_theta_min 2.27
_exptl_absorpt_coefficient_mu 1.017
_exptl_absorpt_correction_type none
_exptl_crystal_colour orange
_exptl_crystal_density_diffrn 1.622
_exptl_crystal_density_method 'not measured'
_exptl_crystal_description block
_exptl_crystal_F_000 754
_exptl_crystal_size_max 0.26
_exptl_crystal_size_mid 0.11
_exptl_crystal_size_min 0.09
_refine_diff_density_max 2.632
_refine_diff_density_min -1.115
_refine_diff_density_rms 0.081
_refine_ls_extinction_coef 0.0047(4)
_refine_ls_extinction_expression Fc^*^=kFc[1+0.001xFc^2^\l^3^/sin(2\q)]^-1/4^
_refine_ls_extinction_method SHELXL
_refine_ls_goodness_of_fit_ref 1.068
_refine_ls_hydrogen_treatment mixed
_refine_ls_matrix_type full
_refine_ls_number_parameters 474
_refine_ls_number_reflns 9265
_refine_ls_number_restraints 0
_refine_ls_restrained_S_all 1.068
_refine_ls_R_factor_all 0.0355
_refine_ls_R_factor_gt 0.0304
_refine_ls_shift/su_max 0.015
_refine_ls_shift/su_mean 0.001
_refine_ls_structure_factor_coef Fsqd
_refine_ls_weighting_details 'calc w=1/[\s^2^(Fo^2^)+(0.0272P)^2^+1.8641P] where P=(Fo^2^+2Fc^2^)/3'
_refine_ls_weighting_scheme calc
_refine_ls_wR_factor_gt 0.0754
_refine_ls_wR_factor_ref 0.0780
_reflns_number_gt 8338
_reflns_number_total 9265
_reflns_threshold_expression >2sigma(I)
_cod_data_source_file ic049479csi20040624_074927_2.cif
_cod_data_source_block 154b(A2a)
_cod_original_cell_volume 1521.8(6)
_cod_database_code 4311947

loop_
_symmetry_equiv_pos_as_xyz
'x, y, z'
'-x, -y, -z'

loop_
_atom_site_label
_atom_site_type_symbol
_atom_site_fract_x
_atom_site_fract_y
_atom_site_fract_z
_atom_site_U_iso_or_equiv
_atom_site_adp_type
_atom_site_occupancy
_atom_site_symmetry_multiplicity
_atom_site_calc_flag
_atom_site_refinement_flags
_atom_site_disorder_assembly
_atom_site_disorder_group
Ru1 Ru -0.356477(15) 0.636395(11) 0.269939(11) 0.01497(5) Uani 1 1 d . . .
Cl1 Cl -0.18375(5) 0.57634(4) 0.38924(4) 0.02266(9) Uani 1 1 d . . .
Cl2 Cl -0.21365(5) 0.82121(4) 0.35648(4) 0.02269(9) Uani 1 1 d . . .
Cl3 Cl -0.53219(5) 0.69517(4) 0.14713(4) 0.02214(9) Uani 1 1 d . . .
Cl4 Cl -0.49282(5) 0.44754(4) 0.17480(4) 0.02161(9) Uani 1 1 d . . .
S1 S -0.49210(5) 0.68699(4) 0.37813(4) 0.02080(9) Uani 1 1 d . . .
O1 O -0.44221(19) 0.66711(16) 0.47715(13) 0.0332(4) Uani 1 1 d . . .
N1 N -0.1543(2) 0.55282(18) 0.03640(16) 0.0347(4) Uani 1 1 d . . .
H1 H -0.1587 0.5344 -0.0282 0.042 Uiso 1 1 calc R . .
N2 N -0.0283(2) 0.57077(17) 0.11959(17) 0.0310(4) Uani 1 1 d . . .
C3 C -0.0776(2) 0.59523(19) 0.20037(18) 0.0261(4) Uani 1 1 d . . .
H3 H -0.0150 0.6117 0.2702 0.031 Uiso 1 1 calc R . .
N4 N -0.22607(17) 0.59397(13) 0.17157(13) 0.0178(3) Uani 1 1 d . . .
C5 C -0.2720(2) 0.56726(17) 0.06690(15) 0.0224(4) Uani 1 1 d . . .
H5 H -0.3702 0.5599 0.0224 0.027 Uiso 1 1 calc R . .
C6 C -0.5131(3) 0.83557(19) 0.41426(18) 0.0276(4) Uani 1 1 d . . .
H6A H -0.583(3) 0.845(3) 0.450(2) 0.044(8) Uiso 1 1 d . . .
H6B H -0.545(3) 0.846(2) 0.354(2) 0.033(7) Uiso 1 1 d . . .
H6C H -0.421(3) 0.877(3) 0.457(2) 0.037(8) Uiso 1 1 d . . .
C7 C -0.6838(2) 0.6225(2) 0.3076(2) 0.0288(4) Uani 1 1 d . . .
H7A H -0.685(4) 0.543(3) 0.287(3) 0.048(9) Uiso 1 1 d . . .
H7B H -0.714(3) 0.636(2) 0.247(2) 0.032(7) Uiso 1 1 d . . .
H7C H -0.731(3) 0.654(2) 0.359(2) 0.030(7) Uiso 1 1 d . . .
P1 P -0.63880(5) 0.16620(4) 0.24660(4) 0.01543(9) Uani 1 1 d . . .
C8 C -0.7038(2) 0.30468(16) 0.28313(16) 0.0190(3) Uani 1 1 d . . .
H8A H -0.685(3) 0.333(2) 0.355(2) 0.028(7) Uiso 1 1 d . . .
H8B H -0.643(3) 0.346(2) 0.267(2) 0.031(7) Uiso 1 1 d . . .
C9 C -0.8661(2) 0.30181(15) 0.22162(15) 0.0177(3) Uani 1 1 d . . .
C10 C -0.9120(2) 0.29103(18) 0.11601(16) 0.0243(4) Uani 1 1 d . . .
H10 H -0.842(3) 0.284(2) 0.084(2) 0.029(7) Uiso 1 1 d . . .
C11 C -1.0603(3) 0.29258(19) 0.06102(17) 0.0284(4) Uani 1 1 d . . .
H11 H -1.085(3) 0.285(2) -0.012(2) 0.034(7) Uiso 1 1 d . . .
C12 C -1.1643(2) 0.30483(18) 0.11020(19) 0.0283(4) Uani 1 1 d . . .
H12 H -1.264(3) 0.308(2) 0.073(2) 0.029(7) Uiso 1 1 d . . .
C13 C -1.1195(2) 0.31720(19) 0.21527(19) 0.0282(4) Uani 1 1 d . . .
H13 H -1.188(3) 0.330(3) 0.252(2) 0.043(8) Uiso 1 1 d . . .
C14 C -0.9708(2) 0.31568(18) 0.27110(17) 0.0235(4) Uani 1 1 d . . .
H14 H -0.942(3) 0.322(2) 0.343(2) 0.032(7) Uiso 1 1 d . . .
C15 C -0.74323(19) 0.06445(15) 0.26784(14) 0.0165(3) Uani 1 1 d . . .
C16 C -0.8096(2) 0.10334(16) 0.34495(15) 0.0196(3) Uani 1 1 d . . .
H16 H -0.804(3) 0.185(2) 0.387(2) 0.025(6) Uiso 1 1 d . . .
C17 C -0.8903(2) 0.02382(18) 0.36077(16) 0.0228(4) Uani 1 1 d . . .
H17 H -0.932(3) 0.050(2) 0.412(2) 0.027(6) Uiso 1 1 d . . .
C18 C -0.9035(2) -0.09345(18) 0.30141(17) 0.0237(4) Uani 1 1 d . . .
H18 H -0.957(3) -0.145(2) 0.312(2) 0.030(7) Uiso 1 1 d . . .
C19 C -0.8349(2) -0.13226(17) 0.22679(16) 0.0233(4) Uani 1 1 d . . .
H19 H -0.841(3) -0.213(2) 0.187(2) 0.031(7) Uiso 1 1 d . . .
C20 C -0.7545(2) -0.05420(16) 0.20919(15) 0.0200(3) Uani 1 1 d . . .
H20 H -0.705(3) -0.078(2) 0.161(2) 0.025(6) Uiso 1 1 d . . .
C21 C -0.44451(19) 0.18993(15) 0.32822(14) 0.0164(3) Uani 1 1 d . . .
C22 C -0.3815(2) 0.09775(16) 0.34658(16) 0.0203(3) Uani 1 1 d . . .
H22 H -0.440(3) 0.022(2) 0.3136(18) 0.017(5) Uiso 1 1 d . . .
C23 C -0.2333(2) 0.11573(17) 0.41334(17) 0.0234(4) Uani 1 1 d . . .
H23 H -0.194(3) 0.057(2) 0.426(2) 0.026(6) Uiso 1 1 d . . .
C24 C -0.1472(2) 0.22430(17) 0.46071(16) 0.0223(4) Uani 1 1 d . . .
H24 H -0.049(3) 0.235(2) 0.502(2) 0.038(8) Uiso 1 1 d . . .
C25 C -0.2093(2) 0.31543(17) 0.44135(17) 0.0228(4) Uani 1 1 d . . .
H25 H -0.155(3) 0.387(2) 0.473(2) 0.035(7) Uiso 1 1 d . . .
C26 C -0.3579(2) 0.29908(17) 0.37556(16) 0.0210(4) Uani 1 1 d . . .
H26 H -0.399(3) 0.361(2) 0.361(2) 0.031(7) Uiso 1 1 d . . .
C27 C -0.6623(2) 0.11135(16) 0.10765(15) 0.0180(3) Uani 1 1 d . . .
C28 C -0.5536(2) 0.15191(17) 0.07874(17) 0.0230(4) Uani 1 1 d . . .
H28 H -0.462(3) 0.199(2) 0.133(2) 0.022(6) Uiso 1 1 d . . .
C29 C -0.5812(3) 0.1260(2) -0.02830(18) 0.0300(4) Uani 1 1 d . . .
H29 H -0.509(3) 0.153(2) -0.045(2) 0.037(8) Uiso 1 1 d . . .
C30 C -0.7137(3) 0.0592(2) -0.10635(18) 0.0315(5) Uani 1 1 d . . .
H30 H -0.731(3) 0.045(2) -0.174(2) 0.035(7) Uiso 1 1 d . . .
C31 C -0.8195(3) 0.0146(2) -0.07865(18) 0.0305(4) Uani 1 1 d . . .
H31 H -0.909(3) -0.037(3) -0.133(2) 0.045(8) Uiso 1 1 d . . .
C32 C -0.7948(2) 0.04167(19) 0.02829(17) 0.0247(4) Uani 1 1 d . . .
H32 H -0.863(3) 0.015(2) 0.048(2) 0.022(6) Uiso 1 1 d . . .

loop_
_atom_site_aniso_label
_atom_site_aniso_U_11
_atom_site_aniso_U_22
_atom_site_aniso_U_33
_atom_site_aniso_U_23
_atom_site_aniso_U_13
_atom_site_aniso_U_12
Ru1 0.01577(7) 0.01396(7) 0.01646(7) 0.00806(5) 0.00524(5) 0.00069(5)
Cl1 0.0201(2) 0.0230(2) 0.0248(2) 0.01413(17) 0.00283(16) 0.00185(16)
Cl2 0.0267(2) 0.01493(18) 0.0255(2) 0.00609(16) 0.01084(18) -0.00217(15)
Cl3 0.0244(2) 0.0248(2) 0.0215(2) 0.01463(17) 0.00734(17) 0.00674(17)
Cl4 0.0197(2) 0.01643(19) 0.0260(2) 0.00917(16) 0.00455(16) -0.00236(15)
S1 0.0200(2) 0.0263(2) 0.0204(2) 0.01256(18) 0.00889(17) 0.00379(17)
O1 0.0346(8) 0.0510(10) 0.0275(8) 0.0259(7) 0.0159(7) 0.0109(7)
N1 0.0396(11) 0.0346(10) 0.0296(10) 0.0074(8) 0.0191(9) -0.0012(8)
N2 0.0278(9) 0.0306(9) 0.0402(11) 0.0155(8) 0.0181(8) 0.0038(7)
C3 0.0218(9) 0.0296(10) 0.0298(10) 0.0143(8) 0.0101(8) 0.0022(7)
N4 0.0180(7) 0.0164(7) 0.0187(7) 0.0075(6) 0.0059(6) 0.0000(5)
C5 0.0197(8) 0.0276(9) 0.0171(8) 0.0062(7) 0.0066(7) -0.0002(7)
C6 0.0296(11) 0.0261(10) 0.0241(10) 0.0070(8) 0.0096(8) 0.0093(8)
C7 0.0206(9) 0.0326(11) 0.0362(12) 0.0149(9) 0.0128(9) 0.0028(8)
P1 0.01367(19) 0.0170(2) 0.0187(2) 0.01028(17) 0.00597(16) 0.00152(15)
C8 0.0183(8) 0.0181(8) 0.0233(9) 0.0118(7) 0.0070(7) 0.0027(6)
C9 0.0184(8) 0.0160(8) 0.0204(8) 0.0096(6) 0.0065(7) 0.0039(6)
C10 0.0287(10) 0.0276(10) 0.0229(9) 0.0143(8) 0.0117(8) 0.0112(8)
C11 0.0329(11) 0.0269(10) 0.0221(10) 0.0107(8) 0.0046(8) 0.0102(8)
C12 0.0207(9) 0.0222(9) 0.0357(11) 0.0120(8) 0.0021(8) 0.0039(7)
C13 0.0225(9) 0.0289(10) 0.0396(12) 0.0173(9) 0.0148(9) 0.0088(8)
C14 0.0240(9) 0.0270(9) 0.0245(9) 0.0135(8) 0.0111(8) 0.0079(7)
C15 0.0140(7) 0.0181(8) 0.0193(8) 0.0106(6) 0.0050(6) 0.0011(6)
C16 0.0192(8) 0.0204(8) 0.0209(8) 0.0093(7) 0.0083(7) 0.0030(6)
C17 0.0216(9) 0.0288(10) 0.0240(9) 0.0135(8) 0.0122(7) 0.0027(7)
C18 0.0214(9) 0.0256(9) 0.0273(10) 0.0154(8) 0.0076(7) -0.0030(7)
C19 0.0270(9) 0.0179(8) 0.0245(9) 0.0094(7) 0.0079(8) -0.0012(7)
C20 0.0205(8) 0.0202(8) 0.0214(9) 0.0099(7) 0.0084(7) 0.0019(7)
C21 0.0138(7) 0.0193(8) 0.0181(8) 0.0096(6) 0.0059(6) 0.0011(6)
C22 0.0179(8) 0.0172(8) 0.0253(9) 0.0089(7) 0.0070(7) 0.0020(6)
C23 0.0192(9) 0.0204(9) 0.0311(10) 0.0129(8) 0.0069(7) 0.0059(7)
C24 0.0160(8) 0.0248(9) 0.0250(9) 0.0111(7) 0.0046(7) 0.0027(7)
C25 0.0191(8) 0.0192(8) 0.0292(10) 0.0110(7) 0.0063(7) -0.0004(7)
C26 0.0185(8) 0.0193(8) 0.0273(9) 0.0134(7) 0.0062(7) 0.0016(7)
C27 0.0188(8) 0.0188(8) 0.0207(8) 0.0116(7) 0.0082(7) 0.0038(6)
C28 0.0279(10) 0.0193(8) 0.0270(10) 0.0111(7) 0.0145(8) 0.0012(7)
C29 0.0389(12) 0.0304(11) 0.0296(11) 0.0141(9) 0.0214(9) 0.0037(9)
C30 0.0408(12) 0.0388(12) 0.0212(10) 0.0151(9) 0.0152(9) 0.0110(10)
C31 0.0260(10) 0.0399(12) 0.0214(10) 0.0118(9) 0.0042(8) 0.0044(9)
C32 0.0181(8) 0.0335(10) 0.0240(9) 0.0141(8) 0.0064(7) 0.0025(7)

loop_
_atom_type_symbol
_atom_type_description
_atom_type_scat_dispersion_real
_atom_type_scat_dispersion_imag
_atom_type_scat_source
C C 0.0033 0.0016 'International Tables Vol C Tables 4.2.6.8 and 6.1.1.4'
H H 0.0000 0.0000 'International Tables Vol C Tables 4.2.6.8 and 6.1.1.4'
N N 0.0061 0.0033 'International Tables Vol C Tables 4.2.6.8 and 6.1.1.4'
O O 0.0106 0.0060 'International Tables Vol C Tables 4.2.6.8 and 6.1.1.4'
P P 0.1023 0.0942 'International Tables Vol C Tables 4.2.6.8 and 6.1.1.4'
S S 0.1246 0.1234 'International Tables Vol C Tables 4.2.6.8 and 6.1.1.4'
Cl Cl 0.1484 0.1585 'International Tables Vol C Tables 4.2.6.8 and 6.1.1.4'
Ru Ru -1.2594 0.8363 'International Tables Vol C Tables 4.2.6.8 and 6.1.1.4'

loop_
_geom_angle_atom_site_label_1
_geom_angle_atom_site_label_2
_geom_angle_atom_site_label_3
_geom_angle
_geom_angle_site_symmetry_1
_geom_angle_site_symmetry_3
_geom_angle_publ_flag
N4 Ru1 S1 178.34(4) . . ?
N4 Ru1 Cl1 89.29(5) . . ?
S1 Ru1 Cl1 90.61(3) . . ?
N4 Ru1 Cl2 86.82(5) . . ?
S1 Ru1 Cl2 91.52(3) . . ?
Cl1 Ru1 Cl2 90.19(4) . . ?
N4 Ru1 Cl4 89.59(5) . . ?
S1 Ru1 Cl4 92.07(3) . . ?
Cl1 Ru1 Cl4 90.24(4) . . ?
Cl2 Ru1 Cl4 176.380(17) . . ?
N4 Ru1 Cl3 90.32(5) . . ?
S1 Ru1 Cl3 89.80(3) . . ?
Cl1 Ru1 Cl3 179.312(18) . . ?
Cl2 Ru1 Cl3 90.36(4) . . ?
Cl4 Ru1 Cl3 89.20(4) . . ?
O1 S1 C7 106.99(11) . . ?
O1 S1 C6 107.49(11) . . ?
C7 S1 C6 99.32(12) . . ?
O1 S1 Ru1 118.88(7) . . ?
C7 S1 Ru1 111.88(9) . . ?
C6 S1 Ru1 110.41(9) . . ?
C5 N1 N2 111.08(18) . . ?
C5 N1 H1 124.5 . . ?
N2 N1 H1 124.5 . . ?
C3 N2 N1 102.41(18) . . ?
N2 C3 N4 113.9(2) . . ?
N2 C3 H3 123.1 . . ?
N4 C3 H3 123.1 . . ?
C5 N4 C3 103.78(17) . . ?
C5 N4 Ru1 127.44(13) . . ?
C3 N4 Ru1 128.64(14) . . ?
N4 C5 N1 108.85(18) . . ?
N4 C5 H5 125.6 . . ?
N1 C5 H5 125.6 . . ?
S1 C6 H6A 103.8(19) . . ?
S1 C6 H6B 106.4(18) . . ?
H6A C6 H6B 115(3) . . ?
S1 C6 H6C 106.1(19) . . ?
H6A C6 H6C 113(3) . . ?
H6B C6 H6C 111(3) . . ?
S1 C7 H7A 106(2) . . ?
S1 C7 H7B 106.5(18) . . ?
H7A C7 H7B 108(3) . . ?
S1 C7 H7C 104.8(16) . . ?
H7A C7 H7C 112(3) . . ?
H7B C7 H7C 119(2) . . ?
C27 P1 C15 108.95(9) . . ?
C27 P1 C21 110.47(9) . . ?
C15 P1 C21 110.14(9) . . ?
C27 P1 C8 108.72(9) . . ?
C15 P1 C8 111.04(9) . . ?
C21 P1 C8 107.51(9) . . ?
C9 C8 P1 115.09(14) . . ?
C9 C8 H8A 111.0(16) . . ?
P1 C8 H8A 106.8(16) . . ?
C9 C8 H8B 110.5(17) . . ?
P1 C8 H8B 100.8(17) . . ?
H8A C8 H8B 112(2) . . ?
C14 C9 C10 118.94(18) . . ?
C14 C9 C8 120.48(17) . . ?
C10 C9 C8 120.51(17) . . ?
C11 C10 C9 120.34(19) . . ?
C11 C10 H10 120.6(17) . . ?
C9 C10 H10 119.0(17) . . ?
C12 C11 C10 120.4(2) . . ?
C12 C11 H11 123.1(17) . . ?
C10 C11 H11 116.5(17) . . ?
C13 C12 C11 119.63(19) . . ?
C13 C12 H12 120.6(16) . . ?
C11 C12 H12 119.8(16) . . ?
C12 C13 C14 120.3(2) . . ?
C12 C13 H13 121.0(19) . . ?
C14 C13 H13 118.6(19) . . ?
C9 C14 C13 120.34(19) . . ?
C9 C14 H14 119.9(17) . . ?
C13 C14 H14 119.7(17) . . ?
C16 C15 C20 120.02(16) . . ?
C16 C15 P1 120.05(14) . . ?
C20 C15 P1 119.90(14) . . ?
C17 C16 C15 119.60(18) . . ?
C17 C16 H16 118.3(15) . . ?
C15 C16 H16 122.0(15) . . ?
C18 C17 C16 120.31(18) . . ?
C18 C17 H17 120.6(16) . . ?
C16 C17 H17 119.1(16) . . ?
C19 C18 C17 120.18(18) . . ?
C19 C18 H18 120.3(17) . . ?
C17 C18 H18 119.5(17) . . ?
C18 C19 C20 120.45(19) . . ?
C18 C19 H19 120.9(16) . . ?
C20 C19 H19 118.6(16) . . ?
C19 C20 C15 119.42(18) . . ?
C19 C20 H20 122.2(16) . . ?
C15 C20 H20 118.4(16) . . ?
C26 C21 C22 119.98(17) . . ?
C26 C21 P1 121.08(14) . . ?
C22 C21 P1 118.92(14) . . ?
C23 C22 C21 119.69(17) . . ?
C23 C22 H22 120.1(14) . . ?
C21 C22 H22 120.2(14) . . ?
C22 C23 C24 120.38(18) . . ?
C22 C23 H23 119.2(17) . . ?
C24 C23 H23 120.4(17) . . ?
C25 C24 C23 119.89(18) . . ?
C25 C24 H24 119.8(19) . . ?
C23 C24 H24 120.2(18) . . ?
C24 C25 C26 120.42(18) . . ?
C24 C25 H25 120.6(18) . . ?
C26 C25 H25 119.0(18) . . ?
C25 C26 C21 119.63(18) . . ?
C25 C26 H26 120.4(17) . . ?
C21 C26 H26 119.9(17) . . ?
C32 C27 C28 119.81(18) . . ?
C32 C27 P1 121.14(14) . . ?
C28 C27 P1 118.51(15) . . ?
C29 C28 C27 119.4(2) . . ?
C29 C28 H28 120.6(15) . . ?
C27 C28 H28 120.0(15) . . ?
C30 C29 C28 120.6(2) . . ?
C30 C29 H29 121.4(18) . . ?
C28 C29 H29 118.0(18) . . ?
C29 C30 C31 120.3(2) . . ?
C29 C30 H30 119.3(18) . . ?
C31 C30 H30 120.4(18) . . ?
C32 C31 C30 119.7(2) . . ?
C32 C31 H31 119.9(18) . . ?
C30 C31 H31 120.3(18) . . ?
C31 C32 C27 120.06(19) . . ?
C31 C32 H32 120.9(16) . . ?
C27 C32 H32 119.1(16) . . ?

loop_
_geom_bond_atom_site_label_1
_geom_bond_atom_site_label_2
_geom_bond_distance
_geom_bond_site_symmetry_2
_geom_bond_publ_flag
Ru1 N4 2.1207(17) . ?
Ru1 S1 2.2730(8) . ?
Ru1 Cl1 2.3373(9) . ?
Ru1 Cl2 2.3449(12) . ?
Ru1 Cl4 2.3613(12) . ?
Ru1 Cl3 2.3730(9) . ?
S1 O1 1.4742(16) . ?
S1 C7 1.786(2) . ?
S1 C6 1.789(2) . ?
N1 C5 1.334(3) . ?
N1 N2 1.339(3) . ?
N1 H1 0.8600 . ?
N2 C3 1.335(3) . ?
C3 N4 1.345(3) . ?
C3 H3 0.9300 . ?
N4 C5 1.332(2) . ?
C5 H5 0.9300 . ?
C6 H6A 0.96(3) . ?
C6 H6B 0.89(3) . ?
C6 H6C 0.91(3) . ?
C7 H7A 0.93(3) . ?
C7 H7B 0.91(3) . ?
C7 H7C 0.96(3) . ?
P1 C27 1.795(2) . ?
P1 C15 1.7958(18) . ?
P1 C21 1.7979(19) . ?
P1 C8 1.817(2) . ?
C8 C9 1.512(3) . ?
C8 H8A 0.91(3) . ?
C8 H8B 0.92(3) . ?
C9 C14 1.392(3) . ?
C9 C10 1.396(3) . ?
C10 C11 1.389(3) . ?
C10 H10 0.93(3) . ?
C11 C12 1.384(3) . ?
C11 H11 0.97(3) . ?
C12 C13 1.383(3) . ?
C12 H12 0.94(3) . ?
C13 C14 1.395(3) . ?
C13 H13 0.95(3) . ?
C14 H14 0.95(3) . ?
C15 C16 1.399(3) . ?
C15 C20 1.403(3) . ?
C16 C17 1.391(3) . ?
C16 H16 0.97(3) . ?
C17 C18 1.387(3) . ?
C17 H17 0.92(3) . ?
C18 C19 1.386(3) . ?
C18 H18 0.91(3) . ?
C19 C20 1.391(3) . ?
C19 H19 0.96(3) . ?
C20 H20 0.93(3) . ?
C21 C26 1.397(3) . ?
C21 C22 1.398(3) . ?
C22 C23 1.389(3) . ?
C22 H22 0.96(2) . ?
C23 C24 1.389(3) . ?
C23 H23 0.89(3) . ?
C24 C25 1.387(3) . ?
C24 H24 0.91(3) . ?
C25 C26 1.391(3) . ?
C25 H25 0.91(3) . ?
C26 H26 0.94(3) . ?
C27 C32 1.400(3) . ?
C27 C28 1.400(3) . ?
C28 C29 1.387(3) . ?
C28 H28 0.96(2) . ?
C29 C30 1.383(3) . ?
C29 H29 0.91(3) . ?
C30 C31 1.390(3) . ?
C30 H30 0.89(3) . ?
C31 C32 1.388(3) . ?
C31 H31 0.96(3) . ?
C32 H32 0.90(2) . ?

loop_
_geom_torsion_atom_site_label_1
_geom_torsion_atom_site_label_2
_geom_torsion_atom_site_label_3
_geom_torsion_atom_site_label_4
_geom_torsion
_geom_torsion_site_symmetry_1
_geom_torsion_site_symmetry_2
_geom_torsion_site_symmetry_3
_geom_torsion_site_symmetry_4
_geom_torsion_publ_flag
N4 Ru1 S1 O1 -88.1(16) . . . . ?
Cl1 Ru1 S1 O1 -1.61(9) . . . . ?
Cl2 Ru1 S1 O1 -91.81(9) . . . . ?
Cl4 Ru1 S1 O1 88.65(9) . . . . ?
Cl3 Ru1 S1 O1 177.84(9) . . . . ?
N4 Ru1 S1 C7 146.3(16) . . . . ?
Cl1 Ru1 S1 C7 -127.15(9) . . . . ?
Cl2 Ru1 S1 C7 142.65(9) . . . . ?
Cl4 Ru1 S1 C7 -36.89(9) . . . . ?
Cl3 Ru1 S1 C7 52.30(9) . . . . ?
N4 Ru1 S1 C6 36.7(16) . . . . ?
Cl1 Ru1 S1 C6 123.24(9) . . . . ?
Cl2 Ru1 S1 C6 33.04(9) . . . . ?
Cl4 Ru1 S1 C6 -146.50(9) . . . . ?
Cl3 Ru1 S1 C6 -57.32(9) . . . . ?
C5 N1 N2 C3 0.7(2) . . . . ?
N1 N2 C3 N4 -0.4(2) . . . . ?
N2 C3 N4 C5 0.0(2) . . . . ?
N2 C3 N4 Ru1 -175.92(14) . . . . ?
S1 Ru1 N4 C5 -117.9(15) . . . . ?
Cl1 Ru1 N4 C5 155.55(16) . . . . ?
Cl2 Ru1 N4 C5 -114.23(16) . . . . ?
Cl4 Ru1 N4 C5 65.30(16) . . . . ?
Cl3 Ru1 N4 C5 -23.89(16) . . . . ?
S1 Ru1 N4 C3 57.1(16) . . . . ?
Cl1 Ru1 N4 C3 -29.48(16) . . . . ?
Cl2 Ru1 N4 C3 60.74(17) . . . . ?
Cl4 Ru1 N4 C3 -119.73(17) . . . . ?
Cl3 Ru1 N4 C3 151.08(16) . . . . ?
C3 N4 C5 N1 0.4(2) . . . . ?
Ru1 N4 C5 N1 176.40(13) . . . . ?
N2 N1 C5 N4 -0.7(3) . . . . ?
C27 P1 C8 C9 59.98(16) . . . . ?
C15 P1 C8 C9 -59.87(16) . . . . ?
C21 P1 C8 C9 179.59(13) . . . . ?
P1 C8 C9 C14 108.06(19) . . . . ?
P1 C8 C9 C10 -75.2(2) . . . . ?
C14 C9 C10 C11 -0.9(3) . . . . ?
C8 C9 C10 C11 -177.69(19) . . . . ?
C9 C10 C11 C12 0.0(3) . . . . ?
C10 C11 C12 C13 0.9(3) . . . . ?
C11 C12 C13 C14 -0.9(3) . . . . ?
C10 C9 C14 C13 0.8(3) . . . . ?
C8 C9 C14 C13 177.66(18) . . . . ?
C12 C13 C14 C9 0.1(3) . . . . ?
C27 P1 C15 C16 -146.41(15) . . . . ?
C21 P1 C15 C16 92.28(16) . . . . ?
C8 P1 C15 C16 -26.69(18) . . . . ?
C27 P1 C15 C20 35.44(17) . . . . ?
C21 P1 C15 C20 -85.87(17) . . . . ?
C8 P1 C15 C20 155.16(15) . . . . ?
C20 C15 C16 C17 -1.9(3) . . . . ?
P1 C15 C16 C17 179.99(15) . . . . ?
C15 C16 C17 C18 0.8(3) . . . . ?
C16 C17 C18 C19 0.8(3) . . . . ?
C17 C18 C19 C20 -1.2(3) . . . . ?
C18 C19 C20 C15 0.1(3) . . . . ?
C16 C15 C20 C19 1.4(3) . . . . ?
P1 C15 C20 C19 179.58(15) . . . . ?
C27 P1 C21 C26 96.65(17) . . . . ?
C15 P1 C21 C26 -142.95(15) . . . . ?
C8 P1 C21 C26 -21.84(18) . . . . ?
C27 P1 C21 C22 -85.24(16) . . . . ?
C15 P1 C21 C22 35.16(18) . . . . ?
C8 P1 C21 C22 156.27(15) . . . . ?
C26 C21 C22 C23 1.0(3) . . . . ?
P1 C21 C22 C23 -177.12(15) . . . . ?
C21 C22 C23 C24 -0.8(3) . . . . ?
C22 C23 C24 C25 0.0(3) . . . . ?
C23 C24 C25 C26 0.6(3) . . . . ?
C24 C25 C26 C21 -0.4(3) . . . . ?
C22 C21 C26 C25 -0.4(3) . . . . ?
P1 C21 C26 C25 177.71(15) . . . . ?
C15 P1 C27 C32 31.30(19) . . . . ?
C21 P1 C27 C32 152.41(16) . . . . ?
C8 P1 C27 C32 -89.84(18) . . . . ?
C15 P1 C27 C28 -157.13(15) . . . . ?
C21 P1 C27 C28 -36.02(18) . . . . ?
C8 P1 C27 C28 81.73(17) . . . . ?
C32 C27 C28 C29 2.4(3) . . . . ?
P1 C27 C28 C29 -169.27(16) . . . . ?
C27 C28 C29 C30 -1.0(3) . . . . ?
C28 C29 C30 C31 -1.7(4) . . . . ?
C29 C30 C31 C32 2.9(4) . . . . ?
C30 C31 C32 C27 -1.5(3) . . . . ?
C28 C27 C32 C31 -1.1(3) . . . . ?
P1 C27 C32 C31 170.32(17) . . . . ?
